data_4130874
loop_
_publ_author_name
'Huang, Xiaoqiang'
'Webster, Richard D.'
'Harms, Klaus'
'Meggers, Eric'

_publ_section_title
;
 Asymmetric Catalysis with Organic Azides and Diazo Compounds Initiated by
 Photoinduced Electron Transfer.
;
_journal_issue 38
_journal_name_full 'Journal of the American Chemical Society'
_journal_page_first 12636
_journal_page_last 12642
_journal_paper_doi 10.1021/jacs.6b07692
_journal_volume 138
_journal_year 2016
_chemical_absolute_configuration ad
_chemical_formula_moiety 'C22 H21 Br N2 O3'
_chemical_formula_sum 'C22 H21 Br N2 O3'
_chemical_formula_weight 441.32
_space_group_crystal_system orthorhombic
_space_group_IT_number 19
_space_group_name_Hall 'P 2ac 2ab'
_space_group_name_H-M_alt 'P 21 21 21'
_atom_sites_solution_hydrogens geom
_atom_sites_solution_primary direct
_atom_sites_solution_secondary difmap
_audit_creation_method SHELXL-2014/7
_cell_angle_alpha 90
_cell_angle_beta 90
_cell_angle_gamma 90
_cell_formula_units_Z 4
_cell_length_a 9.8543(4)
_cell_length_b 13.1873(6)
_cell_length_c 15.4684(7)
_cell_measurement_reflns_used 9961
_cell_measurement_temperature 100(2)
_cell_measurement_theta_max 25.2881
_cell_measurement_theta_min 2.4506
_cell_volume 2010.14(15)
_computing_cell_refinement 'SAINT V8.35A (Bruker AXS Inc., 2015)'
_computing_data_collection 'APEX3 (Bruker AXS Inc., 2015)'
_computing_data_reduction 'SAINT V8.35A (Bruker AXS Inc., 2015)'
_computing_molecular_graphics 'DIAMOND (Crystal Impact)'
_computing_structure_refinement 'SHELXL-2014/7 (Sheldrick, 2014)'
_computing_structure_solution 'XT V2014/1 (Bruker AXS Inc., 2014)'
_diffrn_ambient_temperature 100(2)
_diffrn_detector_area_resol_mean 7.9
_diffrn_measured_fraction_theta_full 1.000
_diffrn_measured_fraction_theta_max 0.997
_diffrn_measurement_device_type 'Bruker D8 QUEST area detector'
_diffrn_measurement_method '\w and \f scans'
_diffrn_radiation_type MoK\a
_diffrn_radiation_wavelength 0.71073
_diffrn_reflns_av_R_equivalents 0.0358
_diffrn_reflns_av_unetI/netI 0.0199
_diffrn_reflns_Laue_measured_fraction_full 1.000
_diffrn_reflns_Laue_measured_fraction_max 0.997
_diffrn_reflns_limit_h_max 11
_diffrn_reflns_limit_h_min -11
_diffrn_reflns_limit_k_max 15
_diffrn_reflns_limit_k_min -13
_diffrn_reflns_limit_l_max 18
_diffrn_reflns_limit_l_min -18
_diffrn_reflns_number 29129
_diffrn_reflns_point_group_measured_fraction_full 1.000
_diffrn_reflns_point_group_measured_fraction_max 0.997
_diffrn_reflns_theta_full 25.242
_diffrn_reflns_theta_max 25.288
_diffrn_reflns_theta_min 2.451
_diffrn_source 'microfocus sealed X-ray tube'
_exptl_absorpt_coefficient_mu 2.070
_exptl_absorpt_correction_T_max 0.75
_exptl_absorpt_correction_T_min 0.65
_exptl_absorpt_correction_type multi-scan
_exptl_absorpt_process_details ' '
_exptl_crystal_colour colourless
_exptl_crystal_density_diffrn 1.458
_exptl_crystal_density_method 'not measured'
_exptl_crystal_description nugget
_exptl_crystal_F_000 904
_exptl_crystal_size_max 0.27
_exptl_crystal_size_mid 0.22
_exptl_crystal_size_min 0.15
_refine_diff_density_max 0.720
_refine_diff_density_min -0.920
_refine_diff_density_rms 0.061
_refine_ls_abs_structure_details
; 
 Flack x determined using 1389 quotients [(I+)-(I-)]/[(I+)+(I-)] 
 (Parsons, Flack and Wagner, Acta Cryst. B69 (2013) 249-259). 
;
_refine_ls_abs_structure_Flack 0.005(4)
_refine_ls_extinction_coef 0.0018(4)
_refine_ls_extinction_expression Fc^*^=kFc[1+0.001xFc^2^\l^3^/sin(2\q)]^-1/4^
_refine_ls_extinction_method 'SHELXL-2014/7 (Sheldrick 2014'
_refine_ls_goodness_of_fit_ref 1.152
_refine_ls_hydrogen_treatment constr
_refine_ls_matrix_type full
_refine_ls_number_parameters 366
_refine_ls_number_reflns 3633
_refine_ls_number_restraints 756
_refine_ls_restrained_S_all 1.069
_refine_ls_R_factor_all 0.0394
_refine_ls_R_factor_gt 0.0376
_refine_ls_shift/su_max 0.000
_refine_ls_shift/su_mean 0.000
_refine_ls_structure_factor_coef Fsqd
_refine_ls_weighting_details 'w=1/[\s^2^(Fo^2^)+(0.0104P)^2^+3.4692P] where P=(Fo^2^+2Fc^2^)/3'
_refine_ls_weighting_scheme calc
_refine_ls_wR_factor_gt 0.0778
_refine_ls_wR_factor_ref 0.0787
_reflns_Friedel_coverage 0.748
_reflns_Friedel_fraction_full 1.000
_reflns_Friedel_fraction_max 0.997
_reflns_number_gt 3507
_reflns_number_total 3633
_reflns_threshold_expression 'I > 2\s(I)'
_cod_data_source_file ja6b07692_si_002.cif
_cod_data_source_block hxqD53_0m
_cod_depositor_comments
;
The following automatic conversions were performed:

data item '_exptl_absorpt_correction_type' value 'Multi-Scan' was
changed to 'multi-scan' in accordance with the
/home/saulius/struct/COD-crude-data/automatic-downloads/DataCite-retrospective/ACS/depositions/lib/dictionaries/cif_core.dic
dictionary named 'cif_core.dic' version 2.4.2 last updated on
2011-04-26.

Automatic conversion script
Id: cif_fix_values 6909 2019-04-08 15:41:33Z antanas 
;
_cod_database_code 4130874
_shelx_shelxl_version_number 2014/7
_shelx_space_group_comment
; 
The symmetry employed for this shelxl refinement is uniquely defined 
by the following loop, which should always be used as a source of 
symmetry information in preference to the above space-group names. 
They are only intended as comments. 
;
_shelx_estimated_absorpt_t_min 0.605
_shelx_estimated_absorpt_t_max 0.747

loop_
_space_group_symop_operation_xyz
'x, y, z'
'-x+1/2, -y, z+1/2'
'-x, y+1/2, -z+1/2'
'x+1/2, -y+1/2, -z'

loop_
_atom_site_label
_atom_site_type_symbol
_atom_site_fract_x
_atom_site_fract_y
_atom_site_fract_z
_atom_site_U_iso_or_equiv
_atom_site_adp_type
_atom_site_occupancy
_atom_site_site_symmetry_order
_atom_site_calc_flag
_atom_site_refinement_flags_posn
_atom_site_refinement_flags_adp
_atom_site_refinement_flags_occupancy
_atom_site_disorder_assembly
_atom_site_disorder_group
Br1 Br 0.42577(6) 0.77439(5) 0.48064(3) 0.04132(18) Uani 1 1 d . . . . .
C1 C 0.3852(5) 0.1488(5) 0.4085(4) 0.0384(15) Uani 1 1 d . . . . .
O1 O 0.3482(4) 0.0951(4) 0.4666(3) 0.0466(11) Uani 1 1 d . . . . .
C2 C 0.4207(5) 0.2591(5) 0.4156(3) 0.0360(13) Uani 1 1 d . . . . .
H2A H 0.3794 0.2962 0.3666 0.043 Uiso 1 1 calc R U . . .
H2B H 0.5204 0.2669 0.4115 0.043 Uiso 1 1 calc R U . . .
O2 O 0.3991(4) 0.1170(3) 0.3260(2) 0.0441(11) Uani 1 1 d . . . . .
C3 C 0.3713(5) 0.3059(4) 0.5007(3) 0.0318(13) Uani 1 1 d . . . . .
H3 H 0.2728 0.2895 0.5078 0.038 Uiso 1 1 calc R U . . .
C4 C 0.4482(5) 0.2619(4) 0.5770(3) 0.0308(12) Uani 1 1 d . . . . .
O4 O 0.5656(3) 0.2352(3) 0.5729(2) 0.0422(10) Uani 1 1 d . . . . .
C10 C 0.3873(5) 0.4205(5) 0.4991(3) 0.0311(13) Uani 1 1 d . . . . .
C11 C 0.5127(5) 0.4670(5) 0.5066(3) 0.0358(14) Uani 1 1 d . . . . .
H11 H 0.5913 0.4266 0.5154 0.043 Uiso 1 1 calc R U . . .
C12 C 0.5254(5) 0.5714(5) 0.5015(3) 0.0391(15) Uani 1 1 d . . . . .
H12 H 0.6120 0.6024 0.5070 0.047 Uiso 1 1 calc R U . . .
C13 C 0.4120(5) 0.6297(4) 0.4886(3) 0.0326(11) Uani 1 1 d . . . . .
C14 C 0.2851(5) 0.5860(5) 0.4811(4) 0.0424(14) Uani 1 1 d . . . . .
H14 H 0.2069 0.6268 0.4723 0.051 Uiso 1 1 calc R U . . .
C15 C 0.2743(5) 0.4820(5) 0.4866(4) 0.0421(14) Uani 1 1 d . . . . .
H15 H 0.1873 0.4515 0.4817 0.051 Uiso 1 1 calc R U . . .
C23 C 0.3589(6) 0.0131(6) 0.3097(4) 0.0502(17) Uani 1 1 d . . . . .
H23A H 0.2615 0.0037 0.3233 0.060 Uiso 1 1 calc R U . . .
H23B H 0.4126 -0.0339 0.3460 0.060 Uiso 1 1 calc R U . . .
C24 C 0.3848(6) -0.0075(6) 0.2150(4) 0.0525(18) Uani 1 1 d . . . . .
H24A H 0.3603 -0.0777 0.2016 0.079 Uiso 1 1 calc R U . . .
H24B H 0.4811 0.0034 0.2022 0.079 Uiso 1 1 calc R U . . .
H24C H 0.3297 0.0387 0.1798 0.079 Uiso 1 1 calc R U . . .
C5 C 0.3752(11) 0.2613(12) 0.6615(7) 0.025(3) Uani 0.747(10) 1 d D U P A 1
N6 N 0.4308(7) 0.2301(7) 0.7380(5) 0.025(2) Uani 0.747(10) 1 d D U P A 1
C7 C 0.3315(9) 0.2399(7) 0.7992(6) 0.024(2) Uani 0.747(10) 1 d D U P A 1
H7 H 0.3384 0.2234 0.8588 0.029 Uiso 0.747(10) 1 calc R U P A 1
C8 C 0.2202(10) 0.2782(9) 0.7576(6) 0.028(3) Uani 0.747(10) 1 d D U P A 1
H8 H 0.1355 0.2921 0.7844 0.033 Uiso 0.747(10) 1 calc R U P A 1
N9 N 0.2478(9) 0.2938(8) 0.6719(6) 0.023(2) Uani 0.747(10) 1 d D U P A 1
C16 C 0.5678(8) 0.1951(7) 0.7577(5) 0.0292(18) Uani 0.747(10) 1 d D U P A 1
C17 C 0.6033(8) 0.0956(7) 0.7429(6) 0.042(2) Uani 0.747(10) 1 d D U P A 1
C18 C 0.7346(10) 0.0652(9) 0.7680(8) 0.051(3) Uani 0.747(10) 1 d D U P A 1
H18 H 0.7633 -0.0028 0.7594 0.061 Uiso 0.747(10) 1 calc R U P A 1
C19 C 0.8203(9) 0.1344(7) 0.8046(6) 0.043(2) Uani 0.747(10) 1 d D U P A 1
H19 H 0.9088 0.1131 0.8211 0.052 Uiso 0.747(10) 1 calc R U P A 1
C20 C 0.7836(7) 0.2329(7) 0.8184(4) 0.0362(19) Uani 0.747(10) 1 d D U P A 1
H20 H 0.8457 0.2789 0.8445 0.043 Uiso 0.747(10) 1 calc R U P A 1
C21 C 0.6550(6) 0.2657(8) 0.7943(4) 0.0270(16) Uani 0.747(10) 1 d D U P A 1
H21 H 0.6277 0.3341 0.8025 0.032 Uiso 0.747(10) 1 calc R U P A 1
C22 C 0.5098(9) 0.0212(8) 0.7055(9) 0.067(3) Uani 0.747(10) 1 d D U P A 1
H22A H 0.5498 -0.0467 0.7096 0.100 Uiso 0.747(10) 1 calc R U P A 1
H22B H 0.4932 0.0378 0.6447 0.100 Uiso 0.747(10) 1 calc R U P A 1
H22C H 0.4237 0.0226 0.7373 0.100 Uiso 0.747(10) 1 calc R U P A 1
C5A C 0.364(3) 0.245(4) 0.6509(18) 0.019(6) Uani 0.253(10) 1 d D U P A 2
N6A N 0.4124(19) 0.2053(19) 0.7261(16) 0.017(4) Uani 0.253(10) 1 d D U P A 2
C7A C 0.309(2) 0.2115(18) 0.7857(14) 0.014(5) Uani 0.253(10) 1 d D U P A 2
H7A H 0.3111 0.1897 0.8443 0.017 Uiso 0.253(10) 1 calc R U P A 2
C8A C 0.204(3) 0.255(2) 0.7433(17) 0.018(6) Uani 0.253(10) 1 d D U P A 2
H8A H 0.1202 0.2730 0.7695 0.021 Uiso 0.253(10) 1 calc R U P A 2
N9A N 0.234(3) 0.270(2) 0.6585(16) 0.020(5) Uani 0.253(10) 1 d D U P A 2
C16A C 0.5410(19) 0.1579(16) 0.7433(14) 0.019(4) Uani 0.253(10) 1 d D U P A 2
C17A C 0.564(3) 0.0634(17) 0.7095(16) 0.036(5) Uani 0.253(10) 1 d D U P A 2
C18A C 0.677(2) 0.0066(19) 0.7382(15) 0.045(5) Uani 0.253(10) 1 d D U P A 2
H18A H 0.6909 -0.0615 0.7203 0.055 Uiso 0.253(10) 1 calc R U P A 2
C19A C 0.765(3) 0.054(2) 0.7927(19) 0.044(6) Uani 0.253(10) 1 d D U P A 2
H19A H 0.8409 0.0171 0.8139 0.053 Uiso 0.253(10) 1 calc R U P A 2
C20A C 0.750(2) 0.1514(18) 0.8179(14) 0.037(5) Uani 0.253(10) 1 d D U P A 2
H20A H 0.8181 0.1823 0.8528 0.045 Uiso 0.253(10) 1 calc R U P A 2
C21A C 0.6353(19) 0.2076(19) 0.7928(13) 0.023(4) Uani 0.253(10) 1 d D U P A 2
H21A H 0.6237 0.2764 0.8094 0.028 Uiso 0.253(10) 1 calc R U P A 2
C22A C 0.467(2) 0.0173(17) 0.6500(16) 0.039(6) Uani 0.253(10) 1 d D U P A 2
H22D H 0.4891 -0.0545 0.6421 0.059 Uiso 0.253(10) 1 calc R U P A 2
H22E H 0.4709 0.0522 0.5941 0.059 Uiso 0.253(10) 1 calc R U P A 2
H22F H 0.3749 0.0233 0.6738 0.059 Uiso 0.253(10) 1 calc R U P A 2

loop_
_atom_site_aniso_label
_atom_site_aniso_U_11
_atom_site_aniso_U_22
_atom_site_aniso_U_33
_atom_site_aniso_U_23
_atom_site_aniso_U_13
_atom_site_aniso_U_12
Br1 0.0381(3) 0.0635(3) 0.0224(2) -0.0022(3) 0.0025(2) -0.0144(3)
C1 0.010(2) 0.071(4) 0.034(3) -0.016(3) 0.000(2) 0.007(2)
O1 0.030(2) 0.070(3) 0.040(3) -0.008(2) 0.011(2) 0.008(2)
C2 0.018(2) 0.070(4) 0.020(2) -0.006(2) -0.003(2) 0.009(3)
O2 0.024(2) 0.076(3) 0.033(2) -0.017(2) 0.0003(16) -0.0074(19)
C3 0.012(2) 0.059(3) 0.024(3) -0.003(2) -0.0028(18) 0.003(2)
C4 0.017(2) 0.051(3) 0.024(2) -0.006(2) -0.0004(19) 0.004(2)
O4 0.0166(16) 0.081(3) 0.0288(17) -0.0052(19) -0.0002(15) 0.015(2)
C10 0.013(2) 0.063(4) 0.016(3) -0.002(2) 0.0000(17) 0.004(2)
C11 0.014(2) 0.068(4) 0.025(3) -0.013(3) -0.004(2) 0.005(2)
C12 0.019(3) 0.075(4) 0.023(3) -0.017(3) -0.0028(19) -0.008(2)
C13 0.026(3) 0.053(3) 0.018(2) -0.004(2) 0.003(2) -0.004(2)
C14 0.018(2) 0.059(4) 0.050(3) 0.013(4) 0.005(3) 0.003(2)
C15 0.012(2) 0.063(4) 0.052(3) 0.016(3) -0.002(3) -0.002(2)
C23 0.032(3) 0.070(5) 0.049(4) -0.022(3) 0.009(3) 0.000(3)
C24 0.039(3) 0.075(5) 0.043(4) -0.021(3) -0.002(3) 0.008(3)
C5 0.016(3) 0.031(6) 0.026(4) -0.005(4) -0.001(3) 0.002(3)
N6 0.017(3) 0.033(4) 0.026(3) 0.001(3) 0.001(2) 0.003(3)
C7 0.024(4) 0.023(5) 0.026(4) 0.004(3) 0.005(3) 0.003(3)
C8 0.022(4) 0.034(6) 0.027(4) -0.002(4) 0.005(3) 0.000(4)
N9 0.016(3) 0.029(5) 0.025(4) -0.006(3) -0.001(3) 0.001(3)
C16 0.022(3) 0.038(4) 0.027(4) 0.004(3) 0.002(3) 0.009(3)
C17 0.028(4) 0.041(4) 0.057(5) -0.006(4) -0.001(3) 0.007(3)
C18 0.033(4) 0.057(5) 0.064(6) 0.008(4) 0.001(4) 0.014(4)
C19 0.033(4) 0.052(4) 0.044(4) 0.005(3) -0.008(4) 0.019(3)
C20 0.032(3) 0.049(4) 0.027(3) -0.004(3) -0.005(3) 0.010(3)
C21 0.023(3) 0.039(4) 0.018(3) 0.002(3) 0.000(2) 0.010(3)
C22 0.027(4) 0.058(6) 0.115(9) -0.022(6) -0.003(5) 0.004(4)
C5A 0.016(7) 0.024(11) 0.016(7) -0.004(6) -0.001(5) 0.004(6)
N6A 0.012(6) 0.021(8) 0.019(6) -0.002(6) 0.001(4) 0.001(5)
C7A 0.014(6) 0.012(9) 0.016(6) -0.009(6) 0.000(5) -0.005(6)
C8A 0.010(7) 0.022(10) 0.022(7) -0.012(6) 0.001(5) 0.002(6)
N9A 0.014(7) 0.024(10) 0.021(7) -0.011(6) -0.001(5) 0.003(6)
C16A 0.016(6) 0.023(7) 0.017(7) 0.007(5) 0.001(5) 0.005(5)
C17A 0.038(8) 0.032(7) 0.037(8) -0.001(6) 0.003(6) 0.009(6)
C18A 0.045(8) 0.048(8) 0.044(8) 0.004(6) 0.002(6) 0.015(6)
C19A 0.041(9) 0.058(8) 0.035(9) 0.008(6) 0.004(7) 0.010(6)
C20A 0.028(7) 0.055(8) 0.029(8) 0.012(6) 0.004(6) 0.005(6)
C21A 0.021(6) 0.036(7) 0.014(7) 0.008(6) 0.002(5) -0.003(5)
C22A 0.042(10) 0.026(9) 0.050(10) -0.005(8) 0.002(8) 0.013(7)

loop_
_atom_type_symbol
_atom_type_description
_atom_type_scat_dispersion_real
_atom_type_scat_dispersion_imag
_atom_type_scat_source
C C 0.0033 0.0016 'International Tables Vol C Tables 4.2.6.8 and 6.1.1.4'
H H 0.0000 0.0000 'International Tables Vol C Tables 4.2.6.8 and 6.1.1.4'
N N 0.0061 0.0033 'International Tables Vol C Tables 4.2.6.8 and 6.1.1.4'
O O 0.0106 0.0060 'International Tables Vol C Tables 4.2.6.8 and 6.1.1.4'
Br Br -0.2901 2.4595 'International Tables Vol C Tables 4.2.6.8 and 6.1.1.4'

loop_
_geom_angle_atom_site_label_1
_geom_angle_atom_site_label_2
_geom_angle_atom_site_label_3
_geom_angle
O1 C1 O2 123.7(6)
O1 C1 C2 126.0(5)
O2 C1 C2 110.3(5)
C1 C2 C3 112.3(5)
C1 C2 H2A 109.1
C3 C2 H2A 109.1
C1 C2 H2B 109.1
C3 C2 H2B 109.1
H2A C2 H2B 107.9
C1 O2 C23 115.5(5)
C4 C3 C10 109.9(4)
C4 C3 C2 110.8(4)
C10 C3 C2 110.7(4)
C4 C3 H3 108.4
C10 C3 H3 108.4
C2 C3 H3 108.4
O4 C4 C5A 123.4(11)
O4 C4 C5 120.3(5)
O4 C4 C3 123.2(4)
C5A C4 C3 113.1(11)
C5 C4 C3 116.3(5)
C11 C10 C15 117.9(5)
C11 C10 C3 122.1(4)
C15 C10 C3 120.0(5)
C10 C11 C12 121.1(5)
C10 C11 H11 119.5
C12 C11 H11 119.5
C13 C12 C11 119.5(5)
C13 C12 H12 120.2
C11 C12 H12 120.2
C12 C13 C14 121.0(5)
C12 C13 Br1 120.7(4)
C14 C13 Br1 118.3(4)
C15 C14 C13 118.7(5)
C15 C14 H14 120.7
C13 C14 H14 120.7
C14 C15 C10 121.8(5)
C14 C15 H15 119.1
C10 C15 H15 119.1
O2 C23 C24 107.0(6)
O2 C23 H23A 110.3
C24 C23 H23A 110.3
O2 C23 H23B 110.3
C24 C23 H23B 110.3
H23A C23 H23B 108.6
C23 C24 H24A 109.5
C23 C24 H24B 109.5
H24A C24 H24B 109.5
C23 C24 H24C 109.5
H24A C24 H24C 109.5
H24B C24 H24C 109.5
N9 C5 N6 111.6(7)
N9 C5 C4 123.8(8)
N6 C5 C4 124.5(8)
C5 N6 C7 106.5(6)
C5 N6 C16 130.3(7)
C7 N6 C16 123.1(7)
N6 C7 C8 106.4(7)
N6 C7 H7 126.8
C8 C7 H7 126.8
N9 C8 C7 110.6(7)
N9 C8 H8 124.7
C7 C8 H8 124.7
C5 N9 C8 104.8(7)
C17 C16 C21 123.4(8)
C17 C16 N6 120.2(8)
C21 C16 N6 116.4(7)
C16 C17 C18 117.3(9)
C16 C17 C22 122.9(8)
C18 C17 C22 119.7(9)
C19 C18 C17 119.5(10)
C19 C18 H18 120.3
C17 C18 H18 120.3
C18 C19 C20 122.4(8)
C18 C19 H19 118.8
C20 C19 H19 118.8
C19 C20 C21 119.7(8)
C19 C20 H20 120.2
C21 C20 H20 120.2
C16 C21 C20 117.7(8)
C16 C21 H21 121.1
C20 C21 H21 121.1
C17 C22 H22A 109.5
C17 C22 H22B 109.5
H22A C22 H22B 109.5
C17 C22 H22C 109.5
H22A C22 H22C 109.5
H22B C22 H22C 109.5
N9A C5A N6A 111.0(19)
N9A C5A C4 126(2)
N6A C5A C4 123(2)
C5A N6A C7A 107.0(16)
C5A N6A C16A 129(2)
C7A N6A C16A 124(2)
C8A C7A N6A 105.4(17)
C8A C7A H7A 127.3
N6A C7A H7A 127.3
C7A C8A N9A 111.4(18)
C7A C8A H8A 124.3
N9A C8A H8A 124.3
C5A N9A C8A 104.9(18)
C17A C16A C21A 122.5(18)
C17A C16A N6A 117.9(19)
C21A C16A N6A 119.6(18)
C16A C17A C18A 119(2)
C16A C17A C22A 120.9(18)
C18A C17A C22A 120(2)
C19A C18A C17A 117(2)
C19A C18A H18A 121.6
C17A C18A H18A 121.6
C20A C19A C18A 123(2)
C20A C19A H19A 118.4
C18A C19A H19A 118.4
C19A C20A C21A 121(2)
C19A C20A H20A 119.7
C21A C20A H20A 119.7
C16A C21A C20A 117(2)
C16A C21A H21A 121.7
C20A C21A H21A 121.7
C17A C22A H22D 109.5
C17A C22A H22E 109.5
H22D C22A H22E 109.5
C17A C22A H22F 109.5
H22D C22A H22F 109.5
H22E C22A H22F 109.5

loop_
_geom_bond_atom_site_label_1
_geom_bond_atom_site_label_2
_geom_bond_distance
Br1 C13 1.917(5)
C1 O1 1.200(7)
C1 O2 1.350(7)
C1 C2 1.500(9)
C2 C3 1.533(6)
C2 H2A 0.9900
C2 H2B 0.9900
O2 C23 1.448(8)
C3 C4 1.518(7)
C3 C10 1.520(8)
C3 H3 1.0000
C4 O4 1.212(6)
C4 C5A 1.43(3)
C4 C5 1.492(11)
C10 C11 1.385(7)
C10 C15 1.391(7)
C11 C12 1.385(9)
C11 H11 0.9500
C12 C13 1.371(8)
C12 H12 0.9500
C13 C14 1.381(7)
C14 C15 1.378(8)
C14 H14 0.9500
C15 H15 0.9500
C23 C24 1.512(9)
C23 H23A 0.9900
C23 H23B 0.9900
C24 H24A 0.9800
C24 H24B 0.9800
C24 H24C 0.9800
C5 N9 1.337(9)
C5 N6 1.367(9)
N6 C7 1.368(8)
N6 C16 1.459(9)
C7 C8 1.369(9)
C7 H7 0.9500
C8 N9 1.368(9)
C8 H8 0.9500
C16 C17 1.377(11)
C16 C21 1.388(12)
C17 C18 1.409(12)
C17 C22 1.466(12)
C18 C19 1.366(15)
C18 H18 0.9500
C19 C20 1.366(12)
C19 H19 0.9500
C20 C21 1.391(9)
C20 H20 0.9500
C21 H21 0.9500
C22 H22A 0.9800
C22 H22B 0.9800
C22 H22C 0.9800
C5A N9A 1.33(2)
C5A N6A 1.36(2)
N6A C7A 1.376(19)
N6A C16A 1.438(18)
C7A C8A 1.35(2)
C7A H7A 0.9500
C8A N9A 1.36(2)
C8A H8A 0.9500
C16A C17A 1.37(2)
C16A C21A 1.37(2)
C17A C18A 1.42(2)
C17A C22A 1.46(2)
C18A C19A 1.37(3)
C18A H18A 0.9500
C19A C20A 1.35(3)
C19A H19A 0.9500
C20A C21A 1.41(2)
C20A H20A 0.9500
C21A H21A 0.9500
C22A H22D 0.9800
C22A H22E 0.9800
C22A H22F 0.9800

loop_
_geom_torsion_atom_site_label_1
_geom_torsion_atom_site_label_2
_geom_torsion_atom_site_label_3
_geom_torsion_atom_site_label_4
_geom_torsion
O1 C1 C2 C3 -14.6(7)
O2 C1 C2 C3 164.7(4)
O1 C1 O2 C23 3.3(7)
C2 C1 O2 C23 -176.0(4)
C1 C2 C3 C4 67.4(6)
C1 C2 C3 C10 -170.3(4)
C10 C3 C4 O4 -90.2(6)
C2 C3 C4 O4 32.5(8)
C10 C3 C4 C5A 96(2)
C2 C3 C4 C5A -141(2)
C10 C3 C4 C5 84.4(9)
C2 C3 C4 C5 -152.9(8)
C4 C3 C10 C11 49.0(6)
C2 C3 C10 C11 -73.8(6)
C4 C3 C10 C15 -133.5(5)
C2 C3 C10 C15 103.7(5)
C15 C10 C11 C12 -0.2(8)
C3 C10 C11 C12 177.4(4)
C10 C11 C12 C13 -0.2(8)
C11 C12 C13 C14 0.4(8)
C11 C12 C13 Br1 -179.7(4)
C12 C13 C14 C15 -0.2(9)
Br1 C13 C14 C15 179.9(5)
C13 C14 C15 C10 -0.2(11)
C11 C10 C15 C14 0.4(9)
C3 C10 C15 C14 -177.2(6)
C1 O2 C23 C24 -178.9(5)
O4 C4 C5 N9 177.0(11)
C3 C4 C5 N9 2.2(17)
O4 C4 C5 N6 -1.3(18)
C3 C4 C5 N6 -176.2(11)
N9 C5 N6 C7 2.3(15)
C4 C5 N6 C7 -179.2(12)
N9 C5 N6 C16 -176.0(10)
C4 C5 N6 C16 2(2)
C5 N6 C7 C8 -0.9(12)
C16 N6 C7 C8 177.5(9)
N6 C7 C8 N9 -0.7(12)
N6 C5 N9 C8 -2.7(15)
C4 C5 N9 C8 178.8(12)
C7 C8 N9 C5 2.1(13)
C5 N6 C16 C17 -83.0(15)
C7 N6 C16 C17 98.9(11)
C5 N6 C16 C21 99.3(13)
C7 N6 C16 C21 -78.8(11)
C21 C16 C17 C18 1.1(14)
N6 C16 C17 C18 -176.5(9)
C21 C16 C17 C22 179.0(9)
N6 C16 C17 C22 1.5(14)
C16 C17 C18 C19 -0.5(16)
C22 C17 C18 C19 -178.5(10)
C17 C18 C19 C20 0.2(16)
C18 C19 C20 C21 -0.4(14)
C17 C16 C21 C20 -1.3(12)
N6 C16 C21 C20 176.3(7)
C19 C20 C21 C16 0.9(11)
O4 C4 C5A N9A -178(3)
C3 C4 C5A N9A -5(5)
O4 C4 C5A N6A 6(5)
C3 C4 C5A N6A 179(3)
N9A C5A N6A C7A -4(5)
C4 C5A N6A C7A 173(4)
N9A C5A N6A C16A 172(3)
C4 C5A N6A C16A -11(6)
C5A N6A C7A C8A 0(3)
C16A N6A C7A C8A -176(2)
N6A C7A C8A N9A 4(3)
N6A C5A N9A C8A 6(5)
C4 C5A N9A C8A -170(4)
C7A C8A N9A C5A -6(4)
C5A N6A C16A C17A -72(4)
C7A N6A C16A C17A 103(3)
C5A N6A C16A C21A 109(4)
C7A N6A C16A C21A -76(3)
C21A C16A C17A C18A 11(4)
N6A C16A C17A C18A -168(2)
C21A C16A C17A C22A -174(2)
N6A C16A C17A C22A 7(3)
C16A C17A C18A C19A -6(4)
C22A C17A C18A C19A 179(3)
C17A C18A C19A C20A -2(5)
C18A C19A C20A C21A 4(5)
C17A C16A C21A C20A -9(3)
N6A C16A C21A C20A 171(2)
C19A C20A C21A C16A 1(4)
